data_2226841
loop_
_publ_author_name
'Zhong, Yuan-yuan'
'Li, Cong-cong'
'Xu, Liang-zhong'

_publ_section_title
;
 (<i>E</i>)-3-[1-(2,4-Difluorophenyl)ethyl]-5-methyl-<i>N</i>-nitro-1,3,5-oxadiazinan-4-imine
;
_journal_coeditor_code DN2586
_journal_issue 8
_journal_name_full 'Acta Crystallographica Section E'
_journal_page_first o1981
_journal_paper_doi 10.1107/S1600536810026425
_journal_volume 66
_journal_year 2010
_chemical_formula_iupac 'C12 H14 F2 N4 O3'
_chemical_formula_moiety 'C12 H14 F2 N4 O3'
_chemical_formula_sum 'C12 H14 F2 N4 O3'
_chemical_formula_weight 300.27
_chemical_name_systematic
;
(<i>E</i>)-3-[1-(2,4-Difluorophenyl)ethyl]-5-methyl-<i>N</i>-nitro-1,3,5-
oxadiazinan-4-imine
;
_space_group_IT_number 14
_symmetry_cell_setting monoclinic
_symmetry_space_group_name_Hall '-P 2ybc'
_symmetry_space_group_name_H-M 'P 1 21/c 1'
_atom_sites_solution_hydrogens geom
_atom_sites_solution_primary direct
_atom_sites_solution_secondary difmap
_audit_creation_method SHELXL-97
_cell_angle_alpha 90.00
_cell_angle_beta 101.25(3)
_cell_angle_gamma 90.00
_cell_formula_units_Z 4
_cell_length_a 13.385(3)
_cell_length_b 6.7470(13)
_cell_length_c 15.073(3)
_cell_measurement_reflns_used 1502
_cell_measurement_temperature 113(2)
_cell_measurement_theta_max 72.0
_cell_measurement_theta_min 27.7
_cell_volume 1335.1(5)
_computing_cell_refinement 'CrystalClear (Rigaku, 2005)'
_computing_data_collection 'Crystalclear (Rigaku, 2005)'
_computing_data_reduction 'CrystalClear (Rigaku, 2005)'
_computing_molecular_graphics 'ORTEPIII (Burnett & Johnson, 1996) and ORTEP-3 for Windows (Farrugia, 1997)'
_computing_publication_material 'SHELXTL (Sheldrick, 2008)'
_computing_structure_refinement 'SHELXL97 (Sheldrick, 2008)'
_computing_structure_solution 'SHELXS97 (Sheldrick, 2008)'
_diffrn_ambient_temperature 113(2)
_diffrn_detector_area_resol_mean 14.63
_diffrn_measured_fraction_theta_full 0.990
_diffrn_measured_fraction_theta_max 0.967
_diffrn_measurement_device_type 'Rigaku Saturn'
_diffrn_measurement_method \w
_diffrn_radiation_monochromator graphite
_diffrn_radiation_source 'fine-focus sealed tube'
_diffrn_radiation_type CuK\a
_diffrn_radiation_wavelength 1.54187
_diffrn_reflns_av_R_equivalents 0.0608
_diffrn_reflns_av_sigmaI/netI 0.0379
_diffrn_reflns_limit_h_max 15
_diffrn_reflns_limit_h_min -16
_diffrn_reflns_limit_k_max 7
_diffrn_reflns_limit_k_min -7
_diffrn_reflns_limit_l_max 18
_diffrn_reflns_limit_l_min -17
_diffrn_reflns_number 13266
_diffrn_reflns_theta_full 68.00
_diffrn_reflns_theta_max 72.30
_diffrn_reflns_theta_min 3.37
_diffrn_standards_decay_% 0
_diffrn_standards_interval_count 0
_diffrn_standards_interval_time 0
_diffrn_standards_number 0
_exptl_absorpt_coefficient_mu 1.105
_exptl_absorpt_correction_T_max 0.7931
_exptl_absorpt_correction_T_min 0.7621
_exptl_absorpt_correction_type numerical
_exptl_absorpt_process_details '(CrystalClear; Rigaku, 2005)'
_exptl_crystal_colour colorless
_exptl_crystal_density_diffrn 1.494
_exptl_crystal_density_method 'not measured'
_exptl_crystal_description prism
_exptl_crystal_F_000 624
_exptl_crystal_size_max 0.26
_exptl_crystal_size_mid 0.24
_exptl_crystal_size_min 0.22
_refine_diff_density_max 0.311
_refine_diff_density_min -0.299
_refine_ls_extinction_coef 0.0131(11)
_refine_ls_extinction_expression Fc^*^=kFc[1+0.001xFc^2^\l^3^/sin(2\q)]^-1/4^
_refine_ls_extinction_method 'SHELXL97 (Sheldrick, 2008)'
_refine_ls_goodness_of_fit_ref 1.090
_refine_ls_hydrogen_treatment constr
_refine_ls_matrix_type full
_refine_ls_number_parameters 193
_refine_ls_number_reflns 2567
_refine_ls_number_restraints 0
_refine_ls_restrained_S_all 1.090
_refine_ls_R_factor_all 0.0444
_refine_ls_R_factor_gt 0.0398
_refine_ls_shift/su_max 0.000
_refine_ls_shift/su_mean 0.000
_refine_ls_structure_factor_coef Fsqd
_refine_ls_weighting_details 'calc w=1/[\s^2^(Fo^2^)+(0.0692P)^2^+0.0616P] where P=(Fo^2^+2Fc^2^)/3'
_refine_ls_weighting_scheme calc
_refine_ls_wR_factor_gt 0.1020
_refine_ls_wR_factor_ref 0.1062
_reflns_number_gt 2168
_reflns_number_total 2567
_reflns_threshold_expression I>2\s(I)
_cod_data_source_file dn2586.cif
_cod_data_source_block I
_cod_original_cell_volume 1335.0(5)
_cod_database_code 2226841
_cod_database_fobs_code 2226841

loop_
_symmetry_equiv_pos_as_xyz
'x, y, z'
'-x, y+1/2, -z+1/2'
'-x, -y, -z'
'x, -y-1/2, z-1/2'

loop_
_atom_site_type_symbol
_atom_site_label
_atom_site_fract_x
_atom_site_fract_y
_atom_site_fract_z
_atom_site_U_iso_or_equiv
_atom_site_adp_type
_atom_site_calc_flag
_atom_site_refinement_flags
_atom_site_occupancy
_atom_site_disorder_assembly
_atom_site_disorder_group
F F1 0.40932(6) 0.24125(13) 0.33990(6) 0.0436(3) Uani d . 1 . .
F F2 0.67967(7) 0.68795(18) 0.36250(8) 0.0676(4) Uani d . 1 . .
O O1 0.23598(6) 0.67016(13) 0.16461(6) 0.0279(2) Uani d . 1 . .
O O2 0.04094(7) 0.32758(14) 0.35714(7) 0.0374(3) Uani d . 1 . .
O O3 0.09896(7) 0.03447(15) 0.39933(6) 0.0365(3) Uani d . 1 . .
N N1 0.13558(7) 0.38098(16) 0.16500(6) 0.0230(2) Uani d . 1 . .
N N2 0.21022(7) 0.52761(15) 0.29879(6) 0.0235(2) Uani d . 1 . .
N N3 0.16278(8) 0.18616(15) 0.29436(7) 0.0272(3) Uani d . 1 . .
N N4 0.09994(7) 0.18567(15) 0.35200(7) 0.0246(3) Uani d . 1 . .
C C1 0.16316(9) 0.5470(2) 0.11134(8) 0.0274(3) Uani d . 1 . .
H H1A 0.1910 0.4946 0.0598 0.033 Uiso calc R 1 . .
H H1B 0.1015 0.6254 0.0866 0.033 Uiso calc R 1 . .
C C2 0.16748(8) 0.36822(18) 0.25358(8) 0.0220(3) Uani d . 1 . .
C C3 0.20435(10) 0.71093(19) 0.24732(8) 0.0261(3) Uani d . 1 . .
H H3A 0.1336 0.7618 0.2352 0.031 Uiso calc R 1 . .
H H3B 0.2492 0.8126 0.2820 0.031 Uiso calc R 1 . .
C C4 0.07765(10) 0.2205(2) 0.11312(9) 0.0302(3) Uani d . 1 . .
H H4A 0.1237 0.1110 0.1065 0.045 Uiso calc R 1 . .
H H4B 0.0455 0.2697 0.0532 0.045 Uiso calc R 1 . .
H H4C 0.0250 0.1736 0.1450 0.045 Uiso calc R 1 . .
C C5 0.27466(9) 0.51446(19) 0.39058(7) 0.0240(3) Uani d . 1 . .
H H5 0.2741 0.3734 0.4108 0.029 Uiso calc R 1 . .
C C6 0.22926(10) 0.6404(2) 0.45658(8) 0.0330(3) Uani d . 1 . .
H H6A 0.2235 0.7781 0.4355 0.050 Uiso calc R 1 . .
H H6B 0.2735 0.6344 0.5165 0.050 Uiso calc R 1 . .
H H6C 0.1615 0.5897 0.4602 0.050 Uiso calc R 1 . .
C C7 0.38383(9) 0.5676(2) 0.38557(8) 0.0265(3) Uani d . 1 . .
C C8 0.44655(10) 0.4260(2) 0.35833(8) 0.0299(3) Uani d . 1 . .
C C9 0.54602(10) 0.4619(3) 0.34965(9) 0.0401(4) Uani d . 1 . .
H H9 0.5870 0.3615 0.3307 0.048 Uiso calc R 1 . .
C C10 0.58224(10) 0.6488(3) 0.36972(11) 0.0442(4) Uani d . 1 . .
C C11 0.52547(12) 0.7976(3) 0.39754(12) 0.0480(4) Uani d . 1 . .
H H11 0.5533 0.9261 0.4112 0.058 Uiso calc R 1 . .
C C12 0.42598(11) 0.7545(2) 0.40513(10) 0.0380(3) Uani d . 1 . .
H H12 0.3856 0.8557 0.4242 0.046 Uiso calc R 1 . .

loop_
_atom_site_aniso_label
_atom_site_aniso_U_11
_atom_site_aniso_U_22
_atom_site_aniso_U_33
_atom_site_aniso_U_12
_atom_site_aniso_U_13
_atom_site_aniso_U_23
F1 0.0385(5) 0.0347(5) 0.0584(6) 0.0058(4) 0.0117(4) -0.0135(4)
F2 0.0272(5) 0.0938(9) 0.0812(8) -0.0096(5) 0.0090(4) 0.0320(6)
O1 0.0302(5) 0.0302(5) 0.0240(4) -0.0087(4) 0.0076(3) 0.0012(3)
O2 0.0327(5) 0.0287(6) 0.0561(6) 0.0059(4) 0.0219(4) 0.0054(4)
O3 0.0432(6) 0.0312(6) 0.0361(5) -0.0011(4) 0.0104(4) 0.0155(4)
N1 0.0241(5) 0.0235(6) 0.0218(5) -0.0033(4) 0.0051(4) -0.0011(4)
N2 0.0298(5) 0.0210(6) 0.0193(5) -0.0006(4) 0.0041(4) 0.0004(4)
N3 0.0332(6) 0.0203(6) 0.0312(6) 0.0007(4) 0.0139(4) 0.0022(4)
N4 0.0255(5) 0.0232(6) 0.0249(5) -0.0001(4) 0.0043(4) 0.0041(4)
C1 0.0324(6) 0.0294(7) 0.0201(6) -0.0057(5) 0.0048(4) 0.0016(5)
C2 0.0220(5) 0.0225(6) 0.0229(6) 0.0016(4) 0.0082(4) 0.0000(4)
C3 0.0327(6) 0.0222(7) 0.0228(6) -0.0016(5) 0.0038(5) 0.0012(4)
C4 0.0280(6) 0.0294(7) 0.0317(6) -0.0035(5) 0.0022(5) -0.0082(5)
C5 0.0274(6) 0.0251(7) 0.0193(6) 0.0029(5) 0.0038(4) 0.0007(4)
C6 0.0339(7) 0.0420(8) 0.0227(6) 0.0089(6) 0.0043(5) -0.0043(5)
C7 0.0283(6) 0.0286(7) 0.0218(6) 0.0020(5) 0.0030(4) 0.0023(5)
C8 0.0297(6) 0.0325(8) 0.0271(6) 0.0030(5) 0.0041(5) 0.0006(5)
C9 0.0291(7) 0.0560(10) 0.0356(7) 0.0096(7) 0.0074(5) 0.0064(7)
C10 0.0239(7) 0.0612(11) 0.0458(8) -0.0045(7) 0.0026(6) 0.0193(7)
C11 0.0405(8) 0.0409(10) 0.0587(10) -0.0124(7) -0.0004(7) 0.0099(7)
C12 0.0372(7) 0.0305(8) 0.0447(8) -0.0009(6) 0.0039(6) -0.0008(6)

loop_
_atom_type_symbol
_atom_type_description
_atom_type_scat_dispersion_real
_atom_type_scat_dispersion_imag
_atom_type_scat_source
C C 0.0181 0.0091 'International Tables Vol C Tables 4.2.6.8 and 6.1.1.4'
H H 0.0000 0.0000 'International Tables Vol C Tables 4.2.6.8 and 6.1.1.4'
F F 0.0727 0.0534 'International Tables Vol C Tables 4.2.6.8 and 6.1.1.4'
N N 0.0311 0.0180 'International Tables Vol C Tables 4.2.6.8 and 6.1.1.4'
O O 0.0492 0.0322 'International Tables Vol C Tables 4.2.6.8 and 6.1.1.4'

loop_
_geom_angle_atom_site_label_1
_geom_angle_atom_site_label_2
_geom_angle_atom_site_label_3
_geom_angle_site_symmetry_1
_geom_angle_site_symmetry_3
_geom_angle
_geom_angle_publ_flag
C1 O1 C3 . . 108.88(9) ?
C2 N1 C4 . . 121.56(10) ?
C2 N1 C1 . . 122.59(10) ?
C4 N1 C1 . . 115.64(10) ?
C2 N2 C3 . . 115.97(10) ?
C2 N2 C5 . . 122.63(10) ?
C3 N2 C5 . . 120.64(10) ?
N4 N3 C2 . . 112.64(10) ?
O3 N4 O2 . . 120.86(10) ?
O3 N4 N3 . . 117.21(10) ?
O2 N4 N3 . . 121.88(10) ?
O1 C1 N1 . . 110.87(9) ?
O1 C1 H1A . . 109.5 ?
N1 C1 H1A . . 109.5 ?
O1 C1 H1B . . 109.5 ?
N1 C1 H1B . . 109.5 ?
H1A C1 H1B . . 108.1 ?
N1 C2 N2 . . 118.86(11) ?
N1 C2 N3 . . 118.27(11) ?
N2 C2 N3 . . 122.66(11) ?
O1 C3 N2 . . 108.03(10) ?
O1 C3 H3A . . 110.1 ?
N2 C3 H3A . . 110.1 ?
O1 C3 H3B . . 110.1 ?
N2 C3 H3B . . 110.1 ?
H3A C3 H3B . . 108.4 ?
N1 C4 H4A . . 109.5 ?
N1 C4 H4B . . 109.5 ?
H4A C4 H4B . . 109.5 ?
N1 C4 H4C . . 109.5 ?
H4A C4 H4C . . 109.5 ?
H4B C4 H4C . . 109.5 ?
N2 C5 C7 . . 109.21(9) ?
N2 C5 C6 . . 110.04(10) ?
C7 C5 C6 . . 114.27(11) ?
N2 C5 H5 . . 107.7 ?
C7 C5 H5 . . 107.7 ?
C6 C5 H5 . . 107.7 ?
C5 C6 H6A . . 109.5 ?
C5 C6 H6B . . 109.5 ?
H6A C6 H6B . . 109.5 ?
C5 C6 H6C . . 109.5 ?
H6A C6 H6C . . 109.5 ?
H6B C6 H6C . . 109.5 ?
C8 C7 C12 . . 116.37(12) ?
C8 C7 C5 . . 119.71(12) ?
C12 C7 C5 . . 123.90(12) ?
F1 C8 C9 . . 117.73(12) ?
F1 C8 C7 . . 118.46(11) ?
C9 C8 C7 . . 123.80(14) ?
C10 C9 C8 . . 116.62(14) ?
C10 C9 H9 . . 121.7 ?
C8 C9 H9 . . 121.7 ?
F2 C10 C9 . . 117.92(15) ?
F2 C10 C11 . . 118.73(15) ?
C9 C10 C11 . . 123.35(13) ?
C10 C11 C12 . . 117.93(15) ?
C10 C11 H11 . . 121.0 ?
C12 C11 H11 . . 121.0 ?
C7 C12 C11 . . 121.92(15) ?
C7 C12 H12 . . 119.0 ?
C11 C12 H12 . . 119.0 ?

loop_
_geom_bond_atom_site_label_1
_geom_bond_atom_site_label_2
_geom_bond_site_symmetry_2
_geom_bond_distance
_geom_bond_publ_flag
F1 C8 . 1.3508(17) ?
F2 C10 . 1.3555(16) ?
O1 C1 . 1.4071(15) ?
O1 C3 . 1.4195(15) ?
O2 N4 . 1.2531(14) ?
O3 N4 . 1.2463(13) ?
N1 C2 . 1.3229(15) ?
N1 C4 . 1.4656(16) ?
N1 C1 . 1.4703(15) ?
N2 C2 . 1.3402(16) ?
N2 C3 . 1.4540(16) ?
N2 C5 . 1.4834(15) ?
N3 N4 . 1.3219(14) ?
N3 C2 . 1.3804(16) ?
C1 H1A . 0.9900 ?
C1 H1B . 0.9900 ?
C3 H3A . 0.9900 ?
C3 H3B . 0.9900 ?
C4 H4A . 0.9800 ?
C4 H4B . 0.9800 ?
C4 H4C . 0.9800 ?
C5 C7 . 1.5207(16) ?
C5 C6 . 1.5220(16) ?
C5 H5 . 1.0000 ?
C6 H6A . 0.9800 ?
C6 H6B . 0.9800 ?
C6 H6C . 0.9800 ?
C7 C8 . 1.3859(18) ?
C7 C12 . 1.389(2) ?
C8 C9 . 1.3843(18) ?
C9 C10 . 1.364(2) ?
C9 H9 . 0.9500 ?
C10 C11 . 1.373(3) ?
C11 C12 . 1.389(2) ?
C11 H11 . 0.9500 ?
C12 H12 . 0.9500 ?

loop_
_geom_hbond_atom_site_label_D
_geom_hbond_atom_site_label_H
_geom_hbond_atom_site_label_A
_geom_hbond_site_symmetry_A
_geom_hbond_distance_DH
_geom_hbond_distance_HA
_geom_hbond_distance_DA
_geom_hbond_angle_DHA
C1 H1A O3 4_565 0.99 2.50 3.1908(16) 126.7
C3 H3A O2 2 0.99 2.51 3.4439(18) 156.2
C4 H4C O2 2_545 0.98 2.49 3.1665(17) 125.6
C6 H6A O3 1_565 0.98 2.39 3.2046(18) 140.1

loop_
_geom_torsion_atom_site_label_1
_geom_torsion_atom_site_label_2
_geom_torsion_atom_site_label_3
_geom_torsion_atom_site_label_4
_geom_torsion_site_symmetry_1
_geom_torsion_site_symmetry_2
_geom_torsion_site_symmetry_3
_geom_torsion_site_symmetry_4
_geom_torsion
_geom_torsion_publ_flag
C2 N3 N4 O3 . . . . -172.41(10) ?
C2 N3 N4 O2 . . . . 10.03(16) ?
C3 O1 C1 N1 . . . . -47.20(13) ?
C2 N1 C1 O1 . . . . 7.42(16) ?
C4 N1 C1 O1 . . . . -167.37(10) ?
C4 N1 C2 N2 . . . . -172.76(10) ?
C1 N1 C2 N2 . . . . 12.76(16) ?
C4 N1 C2 N3 . . . . 12.45(16) ?
C1 N1 C2 N3 . . . . -162.04(10) ?
C3 N2 C2 N1 . . . . 8.56(15) ?
C5 N2 C2 N1 . . . . -161.50(10) ?
C3 N2 C2 N3 . . . . -176.88(10) ?
C5 N2 C2 N3 . . . . 13.05(16) ?
N4 N3 C2 N1 . . . . -116.27(12) ?
N4 N3 C2 N2 . . . . 69.15(14) ?
C1 O1 C3 N2 . . . . 67.89(12) ?
C2 N2 C3 O1 . . . . -48.47(13) ?
C5 N2 C3 O1 . . . . 121.80(11) ?
C2 N2 C5 C7 . . . . 112.59(12) ?
C3 N2 C5 C7 . . . . -57.02(14) ?
C2 N2 C5 C6 . . . . -121.23(12) ?
C3 N2 C5 C6 . . . . 69.16(14) ?
N2 C5 C7 C8 . . . . -81.41(14) ?
C6 C5 C7 C8 . . . . 154.88(11) ?
N2 C5 C7 C12 . . . . 97.20(13) ?
C6 C5 C7 C12 . . . . -26.51(17) ?
C12 C7 C8 F1 . . . . 179.02(11) ?
C5 C7 C8 F1 . . . . -2.26(17) ?
C12 C7 C8 C9 . . . . -0.32(19) ?
C5 C7 C8 C9 . . . . 178.39(11) ?
F1 C8 C9 C10 . . . . -179.21(12) ?
C7 C8 C9 C10 . . . . 0.1(2) ?
C8 C9 C10 F2 . . . . 179.50(12) ?
C8 C9 C10 C11 . . . . 0.2(2) ?
F2 C10 C11 C12 . . . . -179.59(13) ?
C9 C10 C11 C12 . . . . -0.2(2) ?
C8 C7 C12 C11 . . . . 0.2(2) ?
C5 C7 C12 C11 . . . . -178.43(13) ?
C10 C11 C12 C7 . . . . 0.0(2) ?
